data_7238939
loop_
_publ_author_name
'Bag, Subhendu Sekhar'
'Ghorai, Samir'
'Jana, Subhashis'
'Mukherjee, Chandan'

_publ_section_title
;
 Solvatochromic fluorescent cyanophenoxazine: design, synthesis,
 photophysical properties and fluorescence light-up sensing of ct-DNA
;
_journal_issue 16
_journal_name_full 'RSC Advances'
_journal_page_first 5374
_journal_paper_doi 10.1039/c3ra23463k
_journal_volume 3
_journal_year 2013
_chemical_formula_moiety 'C21 H24 N2 O'
_chemical_formula_sum 'C21 H24 N2 O'
_chemical_formula_weight 320.42
_space_group_IT_number 15
_space_group_name_Hall '-C 2yc'
_space_group_name_H-M_alt 'C 1 2/c 1'
_symmetry_cell_setting monoclinic
_symmetry_space_group_name_Hall '-C 2yc'
_symmetry_space_group_name_H-M 'C 1 2/c 1'
_atom_sites_solution_hydrogens geom
_atom_sites_solution_primary direct
_atom_sites_solution_secondary difmap
_audit_creation_method SHELXL-97
_cell_angle_alpha 90.00
_cell_angle_beta 104.012(2)
_cell_angle_gamma 90.00
_cell_formula_units_Z 8
_cell_length_a 34.3374(12)
_cell_length_b 6.0181(2)
_cell_length_c 18.6307(6)
_cell_measurement_temperature 296(2)
_cell_volume 3735.4(2)
_computing_cell_refinement 'Bruker SMART'
_computing_data_collection 'Bruker SMART'
_computing_data_reduction 'Bruker SAINT'
_computing_molecular_graphics 'Bruker SHELXTL'
_computing_publication_material 'Bruker SHELXTL'
_computing_structure_refinement 'SHELXL-97 (Sheldrick, 2008)'
_computing_structure_solution 'SHELXS-97 (Sheldrick, 1990)'
_diffrn_ambient_temperature 296(2)
_diffrn_measured_fraction_theta_full 0.940
_diffrn_measured_fraction_theta_max 0.940
_diffrn_measurement_device_type 'CCD area detector'
_diffrn_measurement_method 'phi and omega scans'
_diffrn_radiation_monochromator graphite
_diffrn_radiation_source 'fine-focus sealed tube'
_diffrn_radiation_type MoK\a
_diffrn_radiation_wavelength 0.71073
_diffrn_reflns_av_R_equivalents 0.0314
_diffrn_reflns_av_sigmaI/netI 0.0197
_diffrn_reflns_limit_h_max 37
_diffrn_reflns_limit_h_min -33
_diffrn_reflns_limit_k_max 7
_diffrn_reflns_limit_k_min -7
_diffrn_reflns_limit_l_max 22
_diffrn_reflns_limit_l_min -20
_diffrn_reflns_number 20752
_diffrn_reflns_theta_full 25.00
_diffrn_reflns_theta_max 25.00
_diffrn_reflns_theta_min 1.22
_exptl_absorpt_coefficient_mu 0.070
_exptl_absorpt_correction_T_max 0.987
_exptl_absorpt_correction_T_min 0.970
_exptl_absorpt_correction_type multi-scan
_exptl_absorpt_process_details SADABS
_exptl_crystal_colour yellow
_exptl_crystal_density_diffrn 1.140
_exptl_crystal_density_method 'not measured'
_exptl_crystal_description block
_exptl_crystal_F_000 1376
_exptl_crystal_size_max 0.44
_exptl_crystal_size_mid 0.36
_exptl_crystal_size_min 0.18
_refine_diff_density_max 0.594
_refine_diff_density_min -0.511
_refine_diff_density_rms 0.053
_refine_ls_extinction_method none
_refine_ls_goodness_of_fit_ref 1.053
_refine_ls_hydrogen_treatment mixed
_refine_ls_matrix_type full
_refine_ls_number_parameters 229
_refine_ls_number_reflns 3093
_refine_ls_number_restraints 0
_refine_ls_restrained_S_all 1.053
_refine_ls_R_factor_all 0.1038
_refine_ls_R_factor_gt 0.0856
_refine_ls_shift/su_max 0.372
_refine_ls_shift/su_mean 0.010
_refine_ls_structure_factor_coef Fsqd
_refine_ls_weighting_details 'calc w=1/[\s^2^(Fo^2^)+(0.1701P)^2^+4.5130P] where P=(Fo^2^+2Fc^2^)/3'
_refine_ls_weighting_scheme calc
_refine_ls_wR_factor_gt 0.2631
_refine_ls_wR_factor_ref 0.2862
_reflns_number_gt 2306
_reflns_number_total 3093
_reflns_threshold_expression >2\s(I)
_cod_data_source_file c3ra23463k.txt
_cod_data_source_block cm00301_0m
_cod_database_code 7238939

loop_
_symmetry_equiv_pos_as_xyz
'x, y, z'
'-x, y, -z+1/2'
'x+1/2, y+1/2, z'
'-x+1/2, y+1/2, -z+1/2'
'-x, -y, -z'
'x, -y, z-1/2'
'-x+1/2, -y+1/2, -z'
'x+1/2, -y+1/2, z-1/2'

loop_
_atom_site_label
_atom_site_type_symbol
_atom_site_fract_x
_atom_site_fract_y
_atom_site_fract_z
_atom_site_U_iso_or_equiv
_atom_site_adp_type
_atom_site_occupancy
_atom_site_symmetry_multiplicity
_atom_site_calc_flag
_atom_site_refinement_flags
C12 C 0.11243(9) 0.1382(5) 0.29665(15) 0.0501(8) Uani 1 1 d .
C8 C 0.16296(9) 0.3533(5) 0.38188(16) 0.0530(8) Uani 1 1 d .
C13 C 0.15200(9) 0.2013(5) 0.32434(16) 0.0509(8) Uani 1 1 d .
C6 C 0.23248(10) 0.3032(5) 0.38268(16) 0.0532(8) Uani 1 1 d .
C10 C 0.09477(9) 0.3718(5) 0.39221(16) 0.0524(8) Uani 1 1 d .
C9 C 0.13438(9) 0.4333(5) 0.41616(16) 0.0538(8) Uani 1 1 d .
H9 H 0.1420 0.5301 0.4560 0.065 Uiso 1 1 calc R
C11 C 0.08463(10) 0.2264(5) 0.33258(16) 0.0535(8) Uani 1 1 d .
H11 H 0.0578 0.1857 0.3157 0.064 Uiso 1 1 calc R
C5 C 0.27332(10) 0.3337(5) 0.41239(17) 0.0568(8) Uani 1 1 d .
C1 C 0.22080(10) 0.1399(5) 0.32812(17) 0.0537(8) Uani 1 1 d .
C2 C 0.24836(11) 0.0068(6) 0.30743(19) 0.0631(9) Uani 1 1 d .
H2 H 0.2399 -0.1043 0.2724 0.076 Uiso 1 1 calc R
C7 C 0.28644(10) 0.5061(6) 0.4660(2) 0.0636(9) Uani 1 1 d .
C4 C 0.30171(11) 0.2016(6) 0.3896(2) 0.0690(10) Uani 1 1 d .
H4 H 0.3290 0.2256 0.4091 0.083 Uiso 1 1 calc R
C3 C 0.28912(12) 0.0371(6) 0.3386(2) 0.0716(10) Uani 1 1 d .
H3 H 0.3078 -0.0545 0.3247 0.086 Uiso 1 1 calc R
C14 C 0.09982(10) -0.0115(5) 0.22780(16) 0.0572(9) Uani 1 1 d .
C16 C 0.11984(13) -0.2387(6) 0.2412(2) 0.0767(11) Uani 1 1 d .
H16A H 0.1485 -0.2208 0.2536 0.115 Uiso 1 1 calc R
H16B H 0.1118 -0.3274 0.1973 0.115 Uiso 1 1 calc R
H16C H 0.1119 -0.3112 0.2813 0.115 Uiso 1 1 calc R
C17 C 0.11171(16) 0.1018(7) 0.16286(19) 0.0912(14) Uani 1 1 d .
H17A H 0.1000 0.2475 0.1558 0.137 Uiso 1 1 calc R
H17B H 0.1022 0.0152 0.1188 0.137 Uiso 1 1 calc R
H17C H 0.1404 0.1138 0.1732 0.137 Uiso 1 1 calc R
C15 C 0.05461(12) -0.0501(9) 0.2071(2) 0.0972(15) Uani 1 1 d .
H15A H 0.0467 -0.1210 0.2475 0.146 Uiso 1 1 calc R
H15B H 0.0476 -0.1435 0.1641 0.146 Uiso 1 1 calc R
H15C H 0.0410 0.0898 0.1966 0.146 Uiso 1 1 calc R
C18 C 0.06320(10) 0.4583(6) 0.43153(18) 0.0632(9) Uani 1 1 d .
C20 C 0.0247(2) 0.473(2) 0.3838(5) 0.285(8) Uani 1 1 d .
H20A H 0.0218 0.6142 0.3589 0.428 Uiso 1 1 calc R
H20B H 0.0048 0.4601 0.4120 0.428 Uiso 1 1 calc R
H20C H 0.0211 0.3558 0.3479 0.428 Uiso 1 1 calc R
C19 C 0.0720(3) 0.6818(16) 0.4590(8) 0.308(9) Uani 1 1 d .
H19A H 0.0890 0.7534 0.4319 0.462 Uiso 1 1 calc R
H19B H 0.0855 0.6767 0.5105 0.462 Uiso 1 1 calc R
H19C H 0.0474 0.7638 0.4528 0.462 Uiso 1 1 calc R
C21 C 0.0622(4) 0.324(2) 0.4918(7) 0.378(12) Uani 1 1 d .
H21A H 0.0589 0.4146 0.5322 0.567 Uiso 1 1 calc R
H21B H 0.0869 0.2425 0.5064 0.567 Uiso 1 1 calc R
H21C H 0.0402 0.2216 0.4783 0.567 Uiso 1 1 calc R
N1 N 0.20295(8) 0.4243(5) 0.40343(17) 0.0688(9) Uani 1 1 d .
N2 N 0.29567(10) 0.6465(6) 0.5078(2) 0.0880(11) Uani 1 1 d .
O1 O 0.18119(7) 0.1190(4) 0.29101(13) 0.0710(8) Uani 1 1 d .
H1N H 0.2098(12) 0.539(8) 0.438(2) 0.091(12) Uiso 1 1 d .

loop_
_atom_site_aniso_label
_atom_site_aniso_U_11
_atom_site_aniso_U_22
_atom_site_aniso_U_33
_atom_site_aniso_U_23
_atom_site_aniso_U_13
_atom_site_aniso_U_12
C12 0.057(2) 0.0477(15) 0.0427(15) -0.0019(12) 0.0073(14) -0.0040(13)
C8 0.049(2) 0.0569(17) 0.0513(17) -0.0119(13) 0.0090(14) -0.0036(13)
C13 0.052(2) 0.0562(17) 0.0460(15) -0.0079(13) 0.0143(14) 0.0003(13)
C6 0.054(2) 0.0538(17) 0.0545(17) -0.0034(13) 0.0175(15) -0.0008(13)
C10 0.051(2) 0.0560(17) 0.0498(16) -0.0009(13) 0.0122(14) 0.0040(13)
C9 0.053(2) 0.0587(17) 0.0471(16) -0.0114(13) 0.0082(14) 0.0028(14)
C11 0.0473(19) 0.0588(18) 0.0521(17) -0.0013(13) 0.0077(14) -0.0016(13)
C5 0.051(2) 0.0603(18) 0.0587(18) 0.0000(14) 0.0129(15) -0.0048(14)
C1 0.053(2) 0.0587(18) 0.0529(16) -0.0044(14) 0.0192(15) -0.0046(14)
C2 0.069(3) 0.0586(19) 0.066(2) -0.0080(15) 0.0242(18) 0.0016(15)
C7 0.047(2) 0.068(2) 0.073(2) -0.0034(18) 0.0095(16) -0.0044(15)
C4 0.054(2) 0.072(2) 0.081(2) 0.0002(18) 0.0152(18) 0.0062(16)
C3 0.069(3) 0.069(2) 0.079(2) -0.0039(18) 0.0224(19) 0.0134(18)
C14 0.065(2) 0.0550(17) 0.0492(17) -0.0073(13) 0.0102(15) -0.0087(14)
C16 0.099(3) 0.056(2) 0.076(2) -0.0110(17) 0.024(2) -0.0068(18)
C17 0.148(4) 0.077(2) 0.0434(18) -0.0082(16) 0.013(2) -0.022(2)
C15 0.071(3) 0.120(4) 0.089(3) -0.047(3) -0.004(2) -0.012(2)
C18 0.056(2) 0.074(2) 0.0601(19) -0.0042(16) 0.0165(16) 0.0092(16)
C20 0.090(5) 0.57(2) 0.171(7) -0.174(10) -0.011(5) 0.136(8)
C19 0.217(9) 0.242(10) 0.56(2) -0.282(14) 0.269(13) -0.102(8)
C21 0.53(2) 0.379(15) 0.386(15) 0.289(14) 0.417(17) 0.349(16)
N1 0.0500(19) 0.0788(19) 0.0776(19) -0.0354(16) 0.0156(14) -0.0091(14)
N2 0.070(2) 0.085(2) 0.102(2) -0.024(2) 0.0065(18) -0.0091(17)
O1 0.0541(16) 0.0918(18) 0.0703(15) -0.0377(13) 0.0214(12) -0.0118(12)

loop_
_atom_type_symbol
_atom_type_description
_atom_type_scat_dispersion_real
_atom_type_scat_dispersion_imag
_atom_type_scat_source
C C 0.0033 0.0016 'International Tables Vol C Tables 4.2.6.8 and 6.1.1.4'
H H 0.0000 0.0000 'International Tables Vol C Tables 4.2.6.8 and 6.1.1.4'
N N 0.0061 0.0033 'International Tables Vol C Tables 4.2.6.8 and 6.1.1.4'
O O 0.0106 0.0060 'International Tables Vol C Tables 4.2.6.8 and 6.1.1.4'

loop_
_geom_angle_atom_site_label_1
_geom_angle_atom_site_label_2
_geom_angle_atom_site_label_3
_geom_angle
C13 C12 C11 116.1(3)
C13 C12 C14 121.5(3)
C11 C12 C14 122.3(3)
C9 C8 C13 119.7(3)
C9 C8 N1 121.2(3)
C13 C8 N1 119.0(3)
C12 C13 C8 121.7(3)
C12 C13 O1 118.9(3)
C8 C13 O1 119.2(3)
N1 C6 C5 124.0(3)
N1 C6 C1 118.3(3)
C5 C6 C1 117.7(3)
C9 C10 C11 117.7(3)
C9 C10 C18 120.7(3)
C11 C10 C18 121.6(3)
C10 C9 C8 120.9(3)
C10 C11 C12 123.7(3)
C6 C5 C4 120.9(3)
C6 C5 C7 119.3(3)
C4 C5 C7 119.8(3)
C2 C1 O1 118.3(3)
C2 C1 C6 121.4(3)
O1 C1 C6 120.2(3)
C1 C2 C3 120.1(3)
N2 C7 C5 177.7(4)
C3 C4 C5 119.7(3)
C4 C3 C2 120.1(3)
C16 C14 C15 107.2(3)
C16 C14 C17 109.5(3)
C15 C14 C17 108.6(3)
C16 C14 C12 111.3(3)
C15 C14 C12 111.3(3)
C17 C14 C12 108.9(3)
C21 C18 C20 110.2(8)
C21 C18 C19 107.4(9)
C20 C18 C19 104.4(8)
C21 C18 C10 110.2(4)
C20 C18 C10 112.6(4)
C19 C18 C10 111.9(4)
C6 N1 C8 119.7(3)
C1 O1 C13 118.4(2)

loop_
_geom_bond_atom_site_label_1
_geom_bond_atom_site_label_2
_geom_bond_distance
C12 C13 1.385(4)
C12 C11 1.397(4)
C12 C14 1.541(4)
C8 C9 1.381(4)
C8 C13 1.390(4)
C8 N1 1.401(4)
C13 O1 1.392(4)
C6 N1 1.378(4)
C6 C5 1.389(5)
C6 C1 1.401(4)
C10 C9 1.376(4)
C10 C11 1.391(4)
C10 C18 1.538(4)
C5 C4 1.401(5)
C5 C7 1.435(5)
C1 C2 1.364(4)
C1 O1 1.374(4)
C2 C3 1.391(5)
C7 N2 1.141(4)
C4 C3 1.368(5)
C14 C16 1.524(5)
C14 C15 1.524(5)
C14 C17 1.528(5)
C18 C21 1.391(8)
C18 C20 1.407(7)
C18 C19 1.445(8)
